data_4120577
loop_
_publ_author_name
'Sebaoun, Laure'
'Maurizot, Victor'
'Granier, Thierry'
'Kauffmann, Brice'
'Huc, Ivan'

_publ_section_title
;
 Aromatic Oligoamide \b-Sheet Foldamers.
;
_journal_issue 5
_journal_name_full 'Journal of the American Chemical Society'
_journal_page_first 2168
_journal_page_last 2174
_journal_paper_doi 10.1021/ja412729s
_journal_volume 136
_journal_year 2014
_chemical_formula_sum 'C22 H22 N4 O4'
_chemical_formula_weight 406.44
_chemical_name_systematic
; 
 ? 
;
_space_group_IT_number 2
_symmetry_cell_setting triclinic
_symmetry_space_group_name_Hall '-P 1'
_symmetry_space_group_name_H-M 'P -1'
_atom_sites_solution_hydrogens geom
_atom_sites_solution_primary direct
_atom_sites_solution_secondary difmap
_audit_creation_method SHELXL-97
_cell_angle_alpha 103.066(4)
_cell_angle_beta 112.628(5)
_cell_angle_gamma 104.644(5)
_cell_formula_units_Z 4
_cell_length_a 11.9493(9)
_cell_length_b 13.2285(9)
_cell_length_c 15.9117(11)
_cell_measurement_reflns_used 4971
_cell_measurement_temperature 293(2)
_cell_measurement_theta_max 72.03
_cell_measurement_theta_min 6.55
_cell_volume 2093.8(3)
_computing_cell_refinement 'CrystalClear (Rigaku/MSC Inc., 2005)'
_computing_data_collection 'CrystalClear (Rigaku/MSC Inc., 2005)'
_computing_data_reduction 'CrystalClear (Rigaku/MSC Inc., 2005)'
_computing_structure_refinement 'SHELXL-97 (Sheldrick, 1997)'
_computing_structure_solution 'SHELXS-97 (Sheldrick, 1990)'
_diffrn_ambient_temperature 293(2)
_diffrn_measured_fraction_theta_full 0.916
_diffrn_measured_fraction_theta_max 0.916
_diffrn_measurement_device_type 'Rigaku RAXIS Rapid'
_diffrn_measurement_method \w-scans
_diffrn_radiation_monochromator confocal
_diffrn_radiation_source 'micro-focus rotating anode'
_diffrn_radiation_type CuK\a
_diffrn_radiation_wavelength 1.54180
_diffrn_reflns_av_R_equivalents 0.0321
_diffrn_reflns_av_sigmaI/netI 0.0245
_diffrn_reflns_limit_h_max 13
_diffrn_reflns_limit_h_min -11
_diffrn_reflns_limit_k_max 16
_diffrn_reflns_limit_k_min -16
_diffrn_reflns_limit_l_max 19
_diffrn_reflns_limit_l_min -19
_diffrn_reflns_number 30281
_diffrn_reflns_theta_full 72.03
_diffrn_reflns_theta_max 72.03
_diffrn_reflns_theta_min 6.55
_exptl_absorpt_coefficient_mu 0.745
_exptl_absorpt_correction_T_max 0.9637
_exptl_absorpt_correction_T_min 0.9292
_exptl_absorpt_correction_type multi-scan
_exptl_absorpt_process_details 'CrystalClear (Rigaku/MSC Inc., 2005)'
_exptl_crystal_colour yellow
_exptl_crystal_density_diffrn 1.289
_exptl_crystal_density_method 'not measured'
_exptl_crystal_description prism
_exptl_crystal_F_000 856
_exptl_crystal_size_max 0.10
_exptl_crystal_size_mid 0.08
_exptl_crystal_size_min 0.05
_refine_diff_density_max 0.275
_refine_diff_density_min -0.208
_refine_diff_density_rms 0.048
_refine_ls_extinction_method none
_refine_ls_goodness_of_fit_ref 1.012
_refine_ls_hydrogen_treatment constr
_refine_ls_matrix_type full
_refine_ls_number_parameters 550
_refine_ls_number_reflns 7560
_refine_ls_number_restraints 0
_refine_ls_restrained_S_all 1.012
_refine_ls_R_factor_all 0.0810
_refine_ls_R_factor_gt 0.0555
_refine_ls_shift/su_max 0.001
_refine_ls_shift/su_mean 0.000
_refine_ls_structure_factor_coef Fsqd
_refine_ls_weighting_details 'calc w=1/[\s^2^(Fo^2^)+(0.0696P)^2^+0.4137P] where P=(Fo^2^+2Fc^2^)/3'
_refine_ls_weighting_scheme calc
_refine_ls_wR_factor_gt 0.1373
_refine_ls_wR_factor_ref 0.1546
_reflns_number_gt 4971
_reflns_number_total 7560
_reflns_threshold_expression >2sigma(I)
_cod_data_source_file ja412729s_si_006.cif
_cod_data_source_block vm191b
_cod_original_sg_symbol_H-M P-1
_cod_database_code 4120577

loop_
_symmetry_equiv_pos_as_xyz
'x, y, z'
'-x, -y, -z'

loop_
_atom_site_label
_atom_site_type_symbol
_atom_site_fract_x
_atom_site_fract_y
_atom_site_fract_z
_atom_site_U_iso_or_equiv
_atom_site_adp_type
_atom_site_occupancy
_atom_site_symmetry_multiplicity
_atom_site_calc_flag
_atom_site_refinement_flags
C1 C 0.5924(2) 0.15372(15) 0.02221(16) 0.0663(5) Uani 1 1 d .
C2 C 0.5825(2) 0.15151(17) 0.10633(16) 0.0734(6) Uani 1 1 d .
C3 C 0.4624(3) 0.14160(19) 0.1039(2) 0.0853(7) Uani 1 1 d .
H3 H 0.4528 0.1405 0.1591 0.102 Uiso 1 1 calc R
C4 C 0.3583(3) 0.1335(2) 0.0226(2) 0.0886(7) Uani 1 1 d .
H4 H 0.2789 0.1264 0.0226 0.106 Uiso 1 1 calc R
C5 C 0.3710(3) 0.1357(2) -0.05926(19) 0.0900(7) Uani 1 1 d .
H5 H 0.2994 0.1292 -0.1147 0.108 Uiso 1 1 calc R
C6 C 0.4886(3) 0.14761(18) -0.06034(17) 0.0773(6) Uani 1 1 d .
C7 C 0.6962(3) 0.1594(2) 0.19534(19) 0.1010(8) Uani 1 1 d .
H7A H 0.7040 0.0877 0.1864 0.151 Uiso 1 1 calc R
H7B H 0.6825 0.1815 0.2512 0.151 Uiso 1 1 calc R
H7C H 0.7751 0.2140 0.2055 0.151 Uiso 1 1 calc R
C8 C 0.5037(3) 0.1535(3) -0.14946(18) 0.1097(9) Uani 1 1 d .
H8A H 0.4259 0.1563 -0.1966 0.165 Uiso 1 1 calc R
H8B H 0.5173 0.0883 -0.1776 0.165 Uiso 1 1 calc R
H8C H 0.5776 0.2195 -0.1308 0.165 Uiso 1 1 calc R
N9 N 0.71096(18) 0.15955(13) 0.01826(13) 0.0721(5) Uani 1 1 d .
H9 H 0.7199 0.0977 -0.0026 0.086 Uiso 1 1 calc R
C10 C 0.8102(2) 0.25661(16) 0.04535(14) 0.0621(5) Uani 1 1 d .
C11 C 0.9203(2) 0.26147(16) 0.02923(14) 0.0633(5) Uani 1 1 d .
C12 C 1.0204(2) 0.36251(18) 0.06247(15) 0.0689(5) Uani 1 1 d .
H12 H 1.0924 0.3642 0.0522 0.083 Uiso 1 1 calc R
C13 C 1.0172(2) 0.46104(17) 0.11039(16) 0.0702(6) Uani 1 1 d .
C14 C 0.9086(2) 0.46129(17) 0.12703(15) 0.0692(5) Uani 1 1 d .
C15 C 0.8082(2) 0.35804(16) 0.09258(14) 0.0653(5) Uani 1 1 d .
H15 H 0.7354 0.3566 0.1016 0.078 Uiso 1 1 calc R
N16 N 0.9311(2) 0.16424(16) -0.02432(14) 0.0771(5) Uani 1 1 d .
O17 O 0.84398(19) 0.07122(14) -0.05456(14) 0.1029(6) Uani 1 1 d .
O18 O 1.02522(19) 0.17542(15) -0.03925(14) 0.1048(6) Uani 1 1 d .
N19 N 1.1269(2) 0.56242(17) 0.13971(15) 0.0865(6) Uani 1 1 d .
O20 O 1.2191(2) 0.55629(16) 0.12711(15) 0.1119(6) Uani 1 1 d .
O21 O 1.12453(19) 0.65370(15) 0.17667(16) 0.1180(7) Uani 1 1 d .
N22 N 0.9006(2) 0.55561(15) 0.17461(16) 0.0908(6) Uani 1 1 d .
H22 H 0.9668 0.6175 0.1991 0.109 Uiso 1 1 calc R
C23 C 0.7885(3) 0.55925(17) 0.1870(2) 0.0852(7) Uani 1 1 d .
C24 C 0.7053(3) 0.5966(2) 0.1258(2) 0.1051(9) Uani 1 1 d .
C25 C 0.5968(4) 0.6023(3) 0.1358(3) 0.1379(13) Uani 1 1 d .
H25 H 0.5395 0.6264 0.0942 0.165 Uiso 1 1 calc R
C26 C 0.5734(4) 0.5737(3) 0.2045(3) 0.1408(13) Uani 1 1 d .
H26 H 0.5004 0.5790 0.2104 0.169 Uiso 1 1 calc R
C27 C 0.6535(4) 0.5371(3) 0.2657(3) 0.1211(12) Uani 1 1 d .
H27 H 0.6354 0.5185 0.3134 0.145 Uiso 1 1 calc R
C28 C 0.7640(4) 0.5269(2) 0.2579(2) 0.1060(9) Uani 1 1 d .
C29 C 0.7270(4) 0.6271(3) 0.0460(3) 0.1499(15) Uani 1 1 d .
H29A H 0.8064 0.6920 0.0746 0.225 Uiso 1 1 calc R
H29B H 0.6546 0.6433 0.0069 0.225 Uiso 1 1 calc R
H29C H 0.7340 0.5656 0.0056 0.225 Uiso 1 1 calc R
C30 C 0.8536(4) 0.4847(3) 0.3212(2) 0.1593(16) Uani 1 1 d .
H30A H 0.8223 0.4046 0.2918 0.239 Uiso 1 1 calc R
H30B H 0.8566 0.5045 0.3841 0.239 Uiso 1 1 calc R
H30C H 0.9398 0.5175 0.3285 0.239 Uiso 1 1 calc R
C51 C 0.1615(2) 0.30096(19) 0.32902(16) 0.0723(6) Uani 1 1 d .
C52 C 0.1315(3) 0.2130(2) 0.24685(17) 0.0788(6) Uani 1 1 d .
C53 C 0.2086(3) 0.2301(3) 0.20110(19) 0.0956(8) Uani 1 1 d .
H53 H 0.1920 0.1719 0.1469 0.115 Uiso 1 1 calc R
C54 C 0.3084(3) 0.3301(3) 0.2336(2) 0.1114(10) Uani 1 1 d .
H54 H 0.3591 0.3395 0.2017 0.134 Uiso 1 1 calc R
C55 C 0.3338(3) 0.4158(3) 0.3124(3) 0.1156(10) Uani 1 1 d .
H55 H 0.4005 0.4843 0.3328 0.139 Uiso 1 1 calc R
C56 C 0.2620(3) 0.4037(2) 0.3636(2) 0.0947(8) Uani 1 1 d .
C57 C 0.0196(3) 0.1035(2) 0.2074(2) 0.1017(8) Uani 1 1 d .
H57A H 0.0273 0.0745 0.2586 0.152 Uiso 1 1 calc R
H57B H 0.0214 0.0511 0.1557 0.152 Uiso 1 1 calc R
H57C H -0.0615 0.1146 0.1826 0.152 Uiso 1 1 calc R
C58 C 0.2943(4) 0.4976(3) 0.4538(3) 0.1432(13) Uani 1 1 d .
H58A H 0.2242 0.5245 0.4406 0.215 Uiso 1 1 calc R
H58B H 0.3739 0.5576 0.4718 0.215 Uiso 1 1 calc R
H58C H 0.3055 0.4704 0.5064 0.215 Uiso 1 1 calc R
N59 N 0.08814(19) 0.28625(15) 0.38170(13) 0.0753(5) Uani 1 1 d .
H59 H 0.0277 0.3130 0.3721 0.090 Uiso 1 1 calc R
C60 C 0.1094(2) 0.23229(16) 0.44575(14) 0.0614(5) Uani 1 1 d .
C61 C 0.0423(2) 0.22385(16) 0.50254(15) 0.0626(5) Uani 1 1 d .
C62 C 0.0667(2) 0.16675(16) 0.56523(14) 0.0640(5) Uani 1 1 d .
H62 H 0.0240 0.1644 0.6033 0.077 Uiso 1 1 calc R
C63 C 0.15236(19) 0.11306(16) 0.57318(13) 0.0586(5) Uani 1 1 d .
C64 C 0.22112(19) 0.11769(15) 0.51741(13) 0.0575(5) Uani 1 1 d .
C65 C 0.1993(2) 0.18066(16) 0.45804(14) 0.0613(5) Uani 1 1 d .
H65 H 0.2478 0.1887 0.4245 0.074 Uiso 1 1 calc R
N66 N -0.05395(19) 0.27252(17) 0.49707(15) 0.0809(5) Uani 1 1 d .
O67 O -0.08161(19) 0.32315(17) 0.44086(14) 0.1045(6) Uani 1 1 d .
O68 O -0.10478(19) 0.26399(17) 0.55044(16) 0.1110(6) Uani 1 1 d .
N69 N 0.16723(18) 0.05256(17) 0.63864(12) 0.0730(5) Uani 1 1 d .
O70 O 0.23095(17) -0.00815(14) 0.63947(12) 0.0867(5) Uani 1 1 d .
O71 O 0.11517(18) 0.06141(18) 0.69118(13) 0.1070(6) Uani 1 1 d .
N72 N 0.30482(17) 0.06490(14) 0.52050(12) 0.0687(5) Uani 1 1 d .
H72 H 0.3122 0.0218 0.5538 0.082 Uiso 1 1 calc R
C73 C 0.3816(2) 0.07772(18) 0.47076(16) 0.0656(5) Uani 1 1 d .
C74 C 0.5047(2) 0.1623(2) 0.51997(19) 0.0796(6) Uani 1 1 d .
C75 C 0.5772(3) 0.1734(3) 0.4699(3) 0.1071(10) Uani 1 1 d .
H75 H 0.6608 0.2287 0.5007 0.129 Uiso 1 1 calc R
C76 C 0.5257(4) 0.1026(4) 0.3744(3) 0.1176(12) Uani 1 1 d .
H76 H 0.5750 0.1107 0.3414 0.141 Uiso 1 1 calc R
C77 C 0.4032(4) 0.0209(3) 0.3279(2) 0.1046(9) Uani 1 1 d .
H77 H 0.3698 -0.0255 0.2634 0.126 Uiso 1 1 calc R
C78 C 0.3288(3) 0.0061(2) 0.37475(17) 0.0778(6) Uani 1 1 d .
C79 C 0.5566(3) 0.2392(2) 0.6231(2) 0.1150(9) Uani 1 1 d .
H79A H 0.5012 0.2801 0.6252 0.172 Uiso 1 1 calc R
H79B H 0.6438 0.2909 0.6459 0.172 Uiso 1 1 calc R
H79C H 0.5580 0.1959 0.6642 0.172 Uiso 1 1 calc R
C80 C 0.1950(3) -0.0855(2) 0.3242(2) 0.1058(9) Uani 1 1 d .
H80A H 0.1723 -0.1224 0.2572 0.159 Uiso 1 1 calc R
H80B H 0.1319 -0.0538 0.3267 0.159 Uiso 1 1 calc R
H80C H 0.1953 -0.1389 0.3562 0.159 Uiso 1 1 calc R

loop_
_atom_site_aniso_label
_atom_site_aniso_U_11
_atom_site_aniso_U_22
_atom_site_aniso_U_33
_atom_site_aniso_U_23
_atom_site_aniso_U_13
_atom_site_aniso_U_12
C1 0.0691(15) 0.0503(10) 0.0768(14) 0.0118(9) 0.0421(12) 0.0158(10)
C2 0.0879(18) 0.0593(12) 0.0821(15) 0.0236(11) 0.0518(14) 0.0243(11)
C3 0.106(2) 0.0754(14) 0.0992(18) 0.0324(13) 0.0711(18) 0.0339(14)
C4 0.087(2) 0.0775(15) 0.113(2) 0.0262(14) 0.0629(18) 0.0292(14)
C5 0.0786(19) 0.0877(17) 0.0878(17) 0.0169(13) 0.0365(14) 0.0246(14)
C6 0.0761(17) 0.0719(13) 0.0756(15) 0.0124(11) 0.0411(14) 0.0191(12)
C7 0.116(2) 0.113(2) 0.0939(18) 0.0499(16) 0.0572(18) 0.0491(18)
C8 0.108(2) 0.140(2) 0.0755(16) 0.0273(16) 0.0483(16) 0.0404(19)
N9 0.0770(13) 0.0524(9) 0.0881(12) 0.0149(8) 0.0491(10) 0.0190(9)
C10 0.0667(14) 0.0585(11) 0.0609(11) 0.0213(9) 0.0309(10) 0.0221(10)
C11 0.0706(15) 0.0609(11) 0.0649(12) 0.0215(9) 0.0378(11) 0.0262(11)
C12 0.0640(14) 0.0756(13) 0.0702(13) 0.0279(11) 0.0340(11) 0.0258(11)
C13 0.0621(15) 0.0613(12) 0.0763(13) 0.0224(10) 0.0283(11) 0.0155(10)
C14 0.0681(15) 0.0584(12) 0.0758(13) 0.0195(10) 0.0319(12) 0.0230(11)
C15 0.0660(14) 0.0576(11) 0.0736(13) 0.0201(10) 0.0363(11) 0.0230(10)
N16 0.0856(15) 0.0751(12) 0.0813(12) 0.0228(10) 0.0523(11) 0.0305(11)
O17 0.1140(14) 0.0673(10) 0.1314(15) 0.0122(10) 0.0804(12) 0.0249(10)
O18 0.1034(14) 0.1001(12) 0.1259(15) 0.0205(11) 0.0814(13) 0.0354(11)
N19 0.0718(15) 0.0762(13) 0.0929(14) 0.0229(11) 0.0343(12) 0.0134(11)
O20 0.0837(13) 0.0986(13) 0.1426(17) 0.0301(12) 0.0635(13) 0.0131(11)
O21 0.0976(14) 0.0658(11) 0.1580(18) 0.0136(11) 0.0569(13) 0.0099(10)
N22 0.0855(15) 0.0538(10) 0.1191(16) 0.0131(10) 0.0500(13) 0.0180(10)
C23 0.107(2) 0.0535(12) 0.1100(19) 0.0222(12) 0.0712(17) 0.0262(13)
C24 0.125(2) 0.0924(18) 0.161(3) 0.0606(19) 0.107(2) 0.0593(18)
C25 0.159(3) 0.149(3) 0.203(4) 0.096(3) 0.137(3) 0.093(3)
C26 0.174(4) 0.139(3) 0.179(4) 0.070(3) 0.132(3) 0.075(3)
C27 0.162(3) 0.104(2) 0.129(3) 0.036(2) 0.112(3) 0.034(2)
C28 0.148(3) 0.0653(14) 0.100(2) 0.0198(14) 0.068(2) 0.0257(16)
C29 0.194(4) 0.178(3) 0.214(4) 0.140(3) 0.155(3) 0.122(3)
C30 0.231(4) 0.120(3) 0.088(2) 0.028(2) 0.045(3) 0.061(3)
C51 0.0842(17) 0.0818(14) 0.0823(14) 0.0478(12) 0.0504(13) 0.0452(13)
C52 0.0929(18) 0.0938(16) 0.0795(15) 0.0458(13) 0.0512(14) 0.0507(15)
C53 0.116(2) 0.118(2) 0.0891(17) 0.0515(16) 0.0652(17) 0.0597(19)
C54 0.126(3) 0.136(3) 0.124(2) 0.069(2) 0.090(2) 0.059(2)
C55 0.125(3) 0.109(2) 0.142(3) 0.062(2) 0.087(2) 0.0349(19)
C56 0.116(2) 0.0874(17) 0.1033(19) 0.0446(15) 0.0656(17) 0.0415(16)
C57 0.113(2) 0.1013(19) 0.0939(18) 0.0309(15) 0.0548(17) 0.0392(18)
C58 0.177(4) 0.098(2) 0.149(3) 0.026(2) 0.099(3) 0.022(2)
N59 0.0875(14) 0.0889(12) 0.0850(12) 0.0488(10) 0.0526(11) 0.0526(11)
C60 0.0620(13) 0.0643(11) 0.0629(11) 0.0238(9) 0.0324(10) 0.0261(10)
C61 0.0543(13) 0.0672(12) 0.0707(12) 0.0220(10) 0.0343(10) 0.0243(10)
C62 0.0558(13) 0.0703(12) 0.0627(12) 0.0184(10) 0.0334(10) 0.0153(10)
C63 0.0545(13) 0.0631(11) 0.0553(10) 0.0222(9) 0.0272(9) 0.0151(10)
C64 0.0560(13) 0.0591(10) 0.0577(11) 0.0203(9) 0.0285(10) 0.0200(9)
C65 0.0630(13) 0.0697(12) 0.0665(12) 0.0305(10) 0.0389(10) 0.0292(10)
N66 0.0715(14) 0.0911(13) 0.0932(14) 0.0331(11) 0.0471(12) 0.0376(11)
O67 0.1143(15) 0.1410(16) 0.1104(13) 0.0667(13) 0.0665(12) 0.0871(13)
O68 0.1064(15) 0.1370(16) 0.1604(18) 0.0786(14) 0.1019(14) 0.0691(13)
N69 0.0626(12) 0.0892(13) 0.0656(11) 0.0347(10) 0.0308(10) 0.0191(10)
O70 0.0898(12) 0.1023(12) 0.0913(11) 0.0581(10) 0.0475(10) 0.0435(10)
O71 0.1103(14) 0.1613(17) 0.1027(12) 0.0800(13) 0.0760(12) 0.0625(13)
N72 0.0798(13) 0.0814(11) 0.0741(11) 0.0432(9) 0.0471(10) 0.0441(10)
C73 0.0695(15) 0.0795(13) 0.0747(13) 0.0417(11) 0.0424(12) 0.0431(12)
C74 0.0682(17) 0.0863(16) 0.0993(17) 0.0460(14) 0.0401(14) 0.0398(14)
C75 0.079(2) 0.122(2) 0.169(3) 0.088(2) 0.075(2) 0.0549(18)
C76 0.138(3) 0.165(3) 0.161(3) 0.110(3) 0.118(3) 0.104(3)
C77 0.133(3) 0.141(3) 0.105(2) 0.065(2) 0.085(2) 0.086(2)
C78 0.0918(19) 0.0927(16) 0.0804(15) 0.0414(13) 0.0527(14) 0.0542(15)
C79 0.089(2) 0.105(2) 0.114(2) 0.0234(18) 0.0268(17) 0.0283(17)
C80 0.111(2) 0.103(2) 0.0893(18) 0.0168(15) 0.0417(17) 0.0418(18)

loop_
_atom_type_symbol
_atom_type_description
_atom_type_scat_dispersion_real
_atom_type_scat_dispersion_imag
_atom_type_scat_source
C C 0.0181 0.0091 'International Tables Vol C Tables 4.2.6.8 and 6.1.1.4'
H H 0.0000 0.0000 'International Tables Vol C Tables 4.2.6.8 and 6.1.1.4'
N N 0.0311 0.0180 'International Tables Vol C Tables 4.2.6.8 and 6.1.1.4'
O O 0.0492 0.0322 'International Tables Vol C Tables 4.2.6.8 and 6.1.1.4'

loop_
_geom_angle_atom_site_label_1
_geom_angle_atom_site_label_2
_geom_angle_atom_site_label_3
_geom_angle
C6 C1 C2 122.1(2)
C6 C1 N9 117.79(19)
C2 C1 N9 120.1(2)
C3 C2 C1 117.1(2)
C3 C2 C7 121.5(2)
C1 C2 C7 121.4(2)
C4 C3 C2 121.6(2)
C3 C4 C5 120.0(2)
C4 C5 C6 120.9(3)
C5 C6 C1 118.3(2)
C5 C6 C8 121.0(2)
C1 C6 C8 120.7(2)
C10 N9 C1 123.84(17)
N9 C10 C15 119.82(19)
N9 C10 C11 123.17(18)
C15 C10 C11 117.00(18)
C12 C11 C10 120.17(18)
C12 C11 N16 116.86(19)
C10 C11 N16 122.94(18)
C13 C12 C11 121.7(2)
C12 C13 C14 120.52(19)
C12 C13 N19 116.6(2)
C14 C13 N19 122.9(2)
N22 C14 C15 120.0(2)
N22 C14 C13 123.2(2)
C15 C14 C13 116.81(19)
C14 C15 C10 123.8(2)
O18 N16 O17 121.50(19)
O18 N16 C11 119.36(19)
O17 N16 C11 119.14(19)
O20 N19 O21 121.1(2)
O20 N19 C13 119.7(2)
O21 N19 C13 119.2(2)
C14 N22 C23 124.29(19)
C24 C23 C28 120.9(3)
C24 C23 N22 117.2(2)
C28 C23 N22 121.9(3)
C23 C24 C25 119.1(3)
C23 C24 C29 121.6(3)
C25 C24 C29 119.3(3)
C26 C25 C24 120.8(4)
C25 C26 C27 121.5(4)
C26 C27 C28 120.6(3)
C23 C28 C27 117.2(3)
C23 C28 C30 119.7(3)
C27 C28 C30 123.1(3)
C56 C51 C52 122.2(2)
C56 C51 N59 117.9(2)
C52 C51 N59 119.9(2)
C53 C52 C51 117.5(2)
C53 C52 C57 120.3(2)
C51 C52 C57 122.1(2)
C54 C53 C52 121.6(3)
C55 C54 C53 119.9(3)
C54 C55 C56 121.6(3)
C51 C56 C55 117.1(3)
C51 C56 C58 121.5(2)
C55 C56 C58 121.4(3)
C60 N59 C51 123.26(17)
N59 C60 C65 120.22(17)
N59 C60 C61 123.20(18)
C65 C60 C61 116.57(17)
C62 C61 C60 120.57(18)
C62 C61 N66 116.64(18)
C60 C61 N66 122.78(19)
C63 C62 C61 121.56(18)
C62 C63 C64 120.25(17)
C62 C63 N69 116.96(17)
C64 C63 N69 122.79(19)
N72 C64 C65 119.94(17)
N72 C64 C63 123.14(17)
C65 C64 C63 116.92(18)
C60 C65 C64 123.98(18)
O68 N66 O67 121.7(2)
O68 N66 C61 118.7(2)
O67 N66 C61 119.62(19)
O71 N69 O70 121.76(19)
O71 N69 C63 119.0(2)
O70 N69 C63 119.21(17)
C64 N72 C73 122.66(16)
C74 C73 C78 122.9(2)
C74 C73 N72 118.4(2)
C78 C73 N72 118.7(2)
C73 C74 C75 117.3(3)
C73 C74 C79 121.0(2)
C75 C74 C79 121.7(3)
C76 C75 C74 120.3(3)
C77 C76 C75 120.8(3)
C76 C77 C78 121.0(3)
C77 C78 C73 117.8(3)
C77 C78 C80 120.9(3)
C73 C78 C80 121.2(2)

loop_
_geom_bond_atom_site_label_1
_geom_bond_atom_site_label_2
_geom_bond_distance
C1 C6 1.385(3)
C1 C2 1.394(3)
C1 N9 1.426(3)
C2 C3 1.393(3)
C2 C7 1.498(3)
C3 C4 1.365(4)
C4 C5 1.374(3)
C5 C6 1.381(3)
C6 C8 1.513(3)
N9 C10 1.352(2)
C10 C15 1.393(3)
C10 C11 1.423(3)
C11 C12 1.372(3)
C11 N16 1.439(3)
C12 C13 1.371(3)
C13 C14 1.422(3)
C13 N19 1.447(3)
C14 N22 1.352(3)
C14 C15 1.390(3)
N16 O18 1.217(2)
N16 O17 1.236(2)
N19 O20 1.212(2)
N19 O21 1.230(2)
N22 C23 1.437(3)
C23 C24 1.379(4)
C23 C28 1.397(4)
C24 C25 1.384(4)
C24 C29 1.508(4)
C25 C26 1.337(4)
C26 C27 1.352(5)
C27 C28 1.410(4)
C28 C30 1.483(5)
C51 C56 1.386(3)
C51 C52 1.390(3)
C51 N59 1.436(3)
C52 C53 1.384(3)
C52 C57 1.498(3)
C53 C54 1.363(4)
C54 C55 1.357(4)
C55 C56 1.397(4)
C56 C58 1.509(4)
N59 C60 1.354(2)
C60 C65 1.388(3)
C60 C61 1.425(3)
C61 C62 1.371(3)
C61 N66 1.438(3)
C62 C63 1.370(3)
C63 C64 1.423(2)
C63 N69 1.436(2)
C64 N72 1.350(2)
C64 C65 1.389(3)
N66 O68 1.228(2)
N66 O67 1.230(2)
N69 O71 1.222(2)
N69 O70 1.237(2)
N72 C73 1.427(2)
C73 C74 1.384(3)
C73 C78 1.390(3)
C74 C75 1.388(4)
C74 C79 1.502(4)
C75 C76 1.382(5)
C76 C77 1.365(4)
C77 C78 1.369(3)
C78 C80 1.504(4)

loop_
_geom_torsion_atom_site_label_1
_geom_torsion_atom_site_label_2
_geom_torsion_atom_site_label_3
_geom_torsion_atom_site_label_4
_geom_torsion
C6 C1 C2 C3 0.7(3)
N9 C1 C2 C3 -177.69(18)
C6 C1 C2 C7 -179.4(2)
N9 C1 C2 C7 2.3(3)
C1 C2 C3 C4 0.5(3)
C7 C2 C3 C4 -179.5(2)
C2 C3 C4 C5 -0.4(4)
C3 C4 C5 C6 -0.9(4)
C4 C5 C6 C1 2.0(3)
C4 C5 C6 C8 -178.2(2)
C2 C1 C6 C5 -1.9(3)
N9 C1 C6 C5 176.50(19)
C2 C1 C6 C8 178.3(2)
N9 C1 C6 C8 -3.3(3)
C6 C1 N9 C10 91.4(2)
C2 C1 N9 C10 -90.2(2)
C1 N9 C10 C15 9.3(3)
C1 N9 C10 C11 -171.52(19)
N9 C10 C11 C12 -177.09(19)
C15 C10 C11 C12 2.1(3)
N9 C10 C11 N16 5.1(3)
C15 C10 C11 N16 -175.73(18)
C10 C11 C12 C13 -1.0(3)
N16 C11 C12 C13 176.97(19)
C11 C12 C13 C14 -0.1(3)
C11 C12 C13 N19 -178.45(19)
C12 C13 C14 N22 179.4(2)
N19 C13 C14 N22 -2.4(3)
C12 C13 C14 C15 0.0(3)
N19 C13 C14 C15 178.23(19)
N22 C14 C15 C10 -178.1(2)
C13 C14 C15 C10 1.3(3)
N9 C10 C15 C14 176.92(19)
C11 C10 C15 C14 -2.3(3)
C12 C11 N16 O18 -1.3(3)
C10 C11 N16 O18 176.5(2)
C12 C11 N16 O17 179.0(2)
C10 C11 N16 O17 -3.1(3)
C12 C13 N19 O20 -4.8(3)
C14 C13 N19 O20 176.9(2)
C12 C13 N19 O21 174.9(2)
C14 C13 N19 O21 -3.5(3)
C15 C14 N22 C23 -4.8(4)
C13 C14 N22 C23 175.8(2)
C14 N22 C23 C24 -101.1(3)
C14 N22 C23 C28 79.1(3)
C28 C23 C24 C25 0.4(4)
N22 C23 C24 C25 -179.5(3)
C28 C23 C24 C29 -177.3(3)
N22 C23 C24 C29 2.9(4)
C23 C24 C25 C26 0.9(5)
C29 C24 C25 C26 178.7(3)
C24 C25 C26 C27 -0.7(6)
C25 C26 C27 C28 -0.7(6)
C24 C23 C28 C27 -1.7(4)
N22 C23 C28 C27 178.1(2)
C24 C23 C28 C30 178.6(3)
N22 C23 C28 C30 -1.6(4)
C26 C27 C28 C23 1.9(4)
C26 C27 C28 C30 -178.4(3)
C56 C51 C52 C53 1.8(3)
N59 C51 C52 C53 -177.4(2)
C56 C51 C52 C57 -177.7(2)
N59 C51 C52 C57 3.2(3)
C51 C52 C53 C54 -1.6(4)
C57 C52 C53 C54 177.9(3)
C52 C53 C54 C55 -0.1(5)
C53 C54 C55 C56 1.7(5)
C52 C51 C56 C55 -0.3(4)
N59 C51 C56 C55 178.9(2)
C52 C51 C56 C58 -179.1(3)
N59 C51 C56 C58 0.1(4)
C54 C55 C56 C51 -1.5(4)
C54 C55 C56 C58 177.3(3)
C56 C51 N59 C60 -100.1(3)
C52 C51 N59 C60 79.2(3)
C51 N59 C60 C65 -4.7(3)
C51 N59 C60 C61 175.9(2)
N59 C60 C61 C62 179.07(19)
C65 C60 C61 C62 -0.3(3)
N59 C60 C61 N66 -0.3(3)
C65 C60 C61 N66 -179.62(19)
C60 C61 C62 C63 -2.2(3)
N66 C61 C62 C63 177.21(18)
C61 C62 C63 C64 1.5(3)
C61 C62 C63 N69 -177.94(18)
C62 C63 C64 N72 -178.68(18)
N69 C63 C64 N72 0.7(3)
C62 C63 C64 C65 1.6(3)
N69 C63 C64 C65 -179.01(17)
N59 C60 C65 C64 -175.80(19)
C61 C60 C65 C64 3.6(3)
N72 C64 C65 C60 176.04(19)
C63 C64 C65 C60 -4.2(3)
C62 C61 N66 O68 2.6(3)
C60 C61 N66 O68 -178.1(2)
C62 C61 N66 O67 -178.8(2)
C60 C61 N66 O67 0.6(3)
C62 C63 N69 O71 -7.8(3)
C64 C63 N69 O71 172.83(19)
C62 C63 N69 O70 171.33(18)
C64 C63 N69 O70 -8.1(3)
C65 C64 N72 C73 5.2(3)
C63 C64 N72 C73 -174.56(18)
C64 N72 C73 C74 90.3(2)
C64 N72 C73 C78 -88.6(2)
C78 C73 C74 C75 -0.8(3)
N72 C73 C74 C75 -179.72(19)
C78 C73 C74 C79 178.7(2)
N72 C73 C74 C79 -0.2(3)
C73 C74 C75 C76 0.8(4)
C79 C74 C75 C76 -178.8(3)
C74 C75 C76 C77 0.0(4)
C75 C76 C77 C78 -0.7(4)
C76 C77 C78 C73 0.6(4)
C76 C77 C78 C80 -178.7(3)
C74 C73 C78 C77 0.1(3)
N72 C73 C78 C77 179.03(19)
C74 C73 C78 C80 179.4(2)
N72 C73 C78 C80 -1.6(3)
